data_8103631
loop_
_publ_author_name
'Shvanskaya, L.'
'Sokolova, E.'
'Leonyuk, L.'
'Maltsev, V.'

_publ_section_title
;
 The crystal chemistry of superconducting Sr3.66 Bi0.28 Ca6.02 Cu16.45
 O28.63 and nonsuperconducting Sr5.97 Ca3.13 Y0.53 Al0.25 Bi0.12 Cu16.66
 O28.64 compounds
;
_journal_name_full 'Zeitschrift fuer Kristallographie (149,1979-)'
_journal_page_first 368
_journal_page_last 372
_journal_volume 215
_journal_year 2000
_chemical_formula_sum 'Al0.26 Bi0.12 Ca3.128 Cu16.537 O28.476 Sr5.964 Y0.534'
_chemical_name_systematic
;
Bi0.12 Al0.26 Y0.534 Ca3.128 Sr5.964 Cu16.537 O28.476
;
_space_group_IT_number 22
_symmetry_space_group_name_Hall 'F 2 2'
_symmetry_space_group_name_H-M 'F 2 2 2'
_cell_angle_alpha 90
_cell_angle_beta 90
_cell_angle_gamma 90
_cell_formula_units_Z 4
_cell_length_a 11.346
_cell_length_b 12.996
_cell_length_c 19.585
_cell_volume 2887.859
_citation_journal_id_ASTM ZEKRDZ
_cod_data_source_file Shvanskaya_ZEKRDZ_2000_812.cif
_cod_data_source_block Al0.26Bi0.12Ca3.128Cu16.537O28.476Sr5.964Y0.534
_cod_database_code 8103631

loop_
_symmetry_equiv_pos_as_xyz
x,y,z
-x,-y,z
x,-y,-z
-x,y,-z
x,y+1/2,z+1/2
-x,-y+1/2,z+1/2
x,-y+1/2,-z+1/2
-x,y+1/2,-z+1/2
x+1/2,y,z+1/2
-x+1/2,-y,z+1/2
x+1/2,-y,-z+1/2
-x+1/2,y,-z+1/2
x+1/2,y+1/2,z
-x+1/2,-y+1/2,z
x+1/2,-y+1/2,-z
-x+1/2,y+1/2,-z

loop_
_atom_site_label
_atom_site_type_symbol
_atom_site_fract_x
_atom_site_fract_y
_atom_site_fract_z
_atom_site_occupancy
_atom_site_U_iso_or_equiv
Al3 Al+3 -0.00287 0.86979 0.6005 0.021 0.0
Al1 Al+3 -0.00205 0.12999 0.80092 0.025 0.0
O1 O-2 0 0 0.3001 0.99 0.0
Sr1 Sr+2 -0.00205 0.12999 0.80092 0.638 0.0
Ca3 Ca+2 -0.00287 0.86979 0.6005 0.321 0.0
O7 O-2 0.1382 0.25 0.25 0.99 0.0
O3 O-2 0 0 0.5 0.99 0.0
O6 O-2 0.1667 -0.0054 0.5986 0.996 0.0
Sr3 Sr+2 -0.00287 0.86979 0.6005 0.656 0.0
O10 O-2 0.135 0.2388 0.6718 0.947 0.0
Cu4 Cu+2 0.25 0.25 0.17853 0.963 0.0
Cu7 Cu+2 0.25 0.25 0.89277 0.976 0.0
Cu2 Cu+2 0.16636 0.00312 0.10008 0.986 0.0
Cu1 Cu+2 0.16596 0 0.5 0.979 0.0
Cu6 Cu+2 0.25 0.25 0.75 0.913 0.0
O4 O-2 0.1631 0 0 0.977 0.0
Bi2 Bi+3 0 0.37027 0.5 0.025 0.0
O9 O-2 0.1427 0.2382 0.5348 0.997 0.0
Bi3 Bi+3 -0.00287 0.86979 0.6005 0.007 0.0
Ca2 Ca+2 0 0.37027 0.5 0.278 0.0
Ca1 Ca+2 -0.00205 0.12999 0.80092 0.322 0.0
Al2 Al+3 0 0.37027 0.5 0.039 0.0
Y1 Y+3 0 0.37027 0.5 0.267 0.0
O8 O-2 0.1321 0.2275 0.1057 0.953 0.0
Bi1 Bi+3 -0.00205 0.12999 0.80092 0.011 0.0
Cu5 Cu+2 0.25 0.25 0.03657 0.988 0.0
O2 O-2 0 0 0.1018 1 0.0
O5 O-2 0.1717 -0.0031 0.1989 1 0.0
Sr2 Sr+2 0 0.37027 0.5 0.394 0.0
Cu3 Cu+2 0.16569 -0.00211 0.29996 0.967 0.0
